data_4026791
loop_
_publ_author_name
'Thomas P. Quinn'
'Philip D. Atwood'
'Joseph M. Tanski'
'Tyler F. Moore'
'J. Frantz Folmer-Andersen'

_publ_contact_author 'Frantz Folmer-Andersen'
_publ_contact_author_email andersef@newpaltz.edu
_publ_section_title
;
 Aza-Crown Macrocycles as Chiral Solvating Agents for Mandelic Acid
 Derivatives
;
_journal_name_full 'Journal of Organic Chemistry'
_journal_page_first 10020
_journal_page_last 10030
_journal_paper_doi 10.1021/jo2018203
_journal_volume 76
_journal_year 2011
_chemical_absolute_configuration rmad
_chemical_formula_moiety 'C28 H40 N2 O5'
_chemical_formula_sum 'C28 H40 N2 O5'
_chemical_formula_weight 484.62
_space_group_IT_number 19
_symmetry_cell_setting orthorhombic
_symmetry_space_group_name_Hall 'P 2ac 2ab'
_symmetry_space_group_name_H-M 'P 21 21 21'
_atom_sites_solution_hydrogens geom
_atom_sites_solution_primary direct
_atom_sites_solution_secondary difmap
_audit_creation_method SHELXL-97
_cell_angle_alpha 90.00
_cell_angle_beta 90.00
_cell_angle_gamma 90.00
_cell_formula_units_Z 4
_cell_length_a 8.3568(3)
_cell_length_b 14.9131(5)
_cell_length_c 20.9098(7)
_cell_measurement_reflns_used 8320
_cell_measurement_temperature 125(2)
_cell_measurement_theta_max 67.34
_cell_measurement_theta_min 3.64
_cell_volume 2605.90(15)
_computing_cell_refinement 'Bruker SAINT'
_computing_data_collection 'Bruker APEX2'
_computing_data_reduction 'Bruker SAINT'
_computing_molecular_graphics 'Bruker SHELXTL'
_computing_publication_material 'Bruker SHELXTL'
_computing_structure_refinement 'SHELXL-97 (Sheldrick, 2008)'
_computing_structure_solution 'SHELXS-97 (Sheldrick, 2008)'
_diffrn_ambient_temperature 125(2)
_diffrn_measured_fraction_theta_full 0.990
_diffrn_measured_fraction_theta_max 0.990
_diffrn_measurement_device_type 'Bruker APEX-II CCD'
_diffrn_measurement_method '\f and \w scans'
_diffrn_radiation_collimation 'focusing mirrors'
_diffrn_radiation_source 'Cu IuS micro-focus source'
_diffrn_radiation_type CuK\a
_diffrn_radiation_wavelength 1.54178
_diffrn_reflns_av_R_equivalents 0.0505
_diffrn_reflns_av_sigmaI/netI 0.0397
_diffrn_reflns_limit_h_max 9
_diffrn_reflns_limit_h_min -9
_diffrn_reflns_limit_k_max 16
_diffrn_reflns_limit_k_min -17
_diffrn_reflns_limit_l_max 24
_diffrn_reflns_limit_l_min -24
_diffrn_reflns_number 20643
_diffrn_reflns_theta_full 67.98
_diffrn_reflns_theta_max 67.98
_diffrn_reflns_theta_min 3.64
_exptl_absorpt_coefficient_mu 0.677
_exptl_absorpt_correction_T_max 0.9669
_exptl_absorpt_correction_T_min 0.8384
_exptl_absorpt_correction_type empirical
_exptl_absorpt_process_details SADABS
_exptl_crystal_colour colorless
_exptl_crystal_density_diffrn 1.235
_exptl_crystal_description block
_exptl_crystal_F_000 1048
_exptl_crystal_size_max 0.27
_exptl_crystal_size_mid 0.15
_exptl_crystal_size_min 0.05
_refine_diff_density_max 0.152
_refine_diff_density_min -0.186
_refine_diff_density_rms 0.035
_refine_ls_abs_structure_details 'Flack H D (1983), Acta Cryst. A39, 876-881, 2001 Friedel pairs'
_refine_ls_abs_structure_Flack 0.09(16)
_refine_ls_extinction_method none
_refine_ls_goodness_of_fit_ref 1.043
_refine_ls_hydrogen_treatment mixed
_refine_ls_matrix_type full
_refine_ls_number_parameters 322
_refine_ls_number_reflns 4669
_refine_ls_number_restraints 2
_refine_ls_restrained_S_all 1.042
_refine_ls_R_factor_all 0.0422
_refine_ls_R_factor_gt 0.0370
_refine_ls_shift/su_max 0.001
_refine_ls_shift/su_mean 0.000
_refine_ls_structure_factor_coef Fsqd
_refine_ls_weighting_details 'calc w=1/[\s^2^(Fo^2^)+(0.0583P)^2^+0.0000P] where P=(Fo^2^+2Fc^2^)/3'
_refine_ls_weighting_scheme calc
_refine_ls_wR_factor_gt 0.0906
_refine_ls_wR_factor_ref 0.0939
_reflns_number_gt 4247
_reflns_number_total 4669
_reflns_threshold_expression >2sigma(I)
_cod_data_source_file jo2018203_si_004.cif
_cod_data_source_block cu_fa1123c
_cod_original_sg_symbol_Hall P2ac2ab
_cod_database_code 4026791

loop_
_symmetry_equiv_pos_as_xyz
'x, y, z'
'-x+1/2, -y, z+1/2'
'-x, y+1/2, -z+1/2'
'x+1/2, -y+1/2, -z'

loop_
_atom_site_label
_atom_site_type_symbol
_atom_site_fract_x
_atom_site_fract_y
_atom_site_fract_z
_atom_site_U_iso_or_equiv
_atom_site_adp_type
_atom_site_occupancy
_atom_site_symmetry_multiplicity
_atom_site_calc_flag
_atom_site_refinement_flags
O1 O 0.20010(16) 0.49045(9) 1.02467(6) 0.0309(3) Uani 1 1 d .
O2 O 0.18622(16) 0.64382(9) 0.93881(5) 0.0295(3) Uani 1 1 d .
O3 O 0.24654(16) 0.83341(9) 0.91494(6) 0.0321(3) Uani 1 1 d .
O4 O 0.54828(16) 0.73519(9) 0.90312(6) 0.0317(3) Uani 1 1 d .
O5 O 0.71828(18) 0.56847(9) 0.88305(6) 0.0319(3) Uani 1 1 d .
N1 N 0.69579(18) 0.41635(10) 1.17863(7) 0.0243(3) Uani 1 1 d D
H1 H 0.710(3) 0.4334(14) 1.1378(8) 0.029 Uiso 1 1 d D
N2 N 0.73842(19) 0.32150(10) 1.06319(7) 0.0274(3) Uani 1 1 d D
H2 H 0.636(2) 0.3075(15) 1.0525(10) 0.033 Uiso 1 1 d D
C1 C 0.6642(2) 0.31960(12) 1.17555(8) 0.0237(4) Uani 1 1 d .
H1B H 0.5502 0.3105 1.1625 0.028 Uiso 1 1 calc R
C2 C 0.7723(2) 0.27696(11) 1.12476(8) 0.0255(4) Uani 1 1 d .
H2B H 0.8860 0.2899 1.1365 0.031 Uiso 1 1 calc R
C3 C 0.7504(3) 0.17512(12) 1.12370(8) 0.0328(4) Uani 1 1 d .
H3A H 0.8288 0.1485 1.0937 0.039 Uiso 1 1 calc R
H3B H 0.6418 0.1609 1.1077 0.039 Uiso 1 1 calc R
C4 C 0.7726(3) 0.13294(12) 1.18988(8) 0.0336(4) Uani 1 1 d .
H4A H 0.7512 0.0678 1.1874 0.040 Uiso 1 1 calc R
H4B H 0.8847 0.1412 1.2040 0.040 Uiso 1 1 calc R
C5 C 0.6601(2) 0.17556(13) 1.23836(9) 0.0302(4) Uani 1 1 d .
H5A H 0.6788 0.1490 1.2811 0.036 Uiso 1 1 calc R
H5B H 0.5477 0.1636 1.2260 0.036 Uiso 1 1 calc R
C6 C 0.6890(2) 0.27654(13) 1.24096(8) 0.0296(4) Uani 1 1 d .
H6A H 0.6146 0.3040 1.2722 0.036 Uiso 1 1 calc R
H6B H 0.7997 0.2882 1.2557 0.036 Uiso 1 1 calc R
C7 C 0.5681(2) 0.46800(12) 1.20961(8) 0.0255(4) Uani 1 1 d .
H7A H 0.5982 0.5322 1.2088 0.031 Uiso 1 1 calc R
H7B H 0.5618 0.4495 1.2550 0.031 Uiso 1 1 calc R
C8 C 0.4028(2) 0.45835(11) 1.18002(8) 0.0245(4) Uani 1 1 d .
C9 C 0.2714(2) 0.43181(12) 1.21584(8) 0.0279(4) Uani 1 1 d .
H9A H 0.2844 0.4175 1.2598 0.033 Uiso 1 1 calc R
C10 C 0.1211(2) 0.42599(12) 1.18795(9) 0.0295(4) Uani 1 1 d .
H10A H 0.0317 0.4087 1.2132 0.035 Uiso 1 1 calc R
C11 C 0.1004(2) 0.44505(11) 1.12409(9) 0.0282(4) Uani 1 1 d .
H11A H -0.0025 0.4405 1.1051 0.034 Uiso 1 1 calc R
C12 C 0.2325(2) 0.47119(11) 1.08737(8) 0.0255(4) Uani 1 1 d .
C13 C 0.3823(2) 0.47757(11) 1.11519(8) 0.0254(4) Uani 1 1 d .
H13A H 0.4717 0.4951 1.0900 0.030 Uiso 1 1 calc R
C14 C 0.3290(2) 0.52519(13) 0.98742(8) 0.0286(4) Uani 1 1 d .
H14A H 0.4077 0.4771 0.9786 0.034 Uiso 1 1 calc R
H14B H 0.3840 0.5737 1.0112 0.034 Uiso 1 1 calc R
C15 C 0.2632(3) 0.56109(12) 0.92578(8) 0.0307(4) Uani 1 1 d .
H15A H 0.3508 0.5702 0.8946 0.037 Uiso 1 1 calc R
H15B H 0.1857 0.5180 0.9073 0.037 Uiso 1 1 calc R
C16 C 0.1392(2) 0.68767(13) 0.88203(8) 0.0311(4) Uani 1 1 d .
H16A H 0.0411 0.6594 0.8648 0.037 Uiso 1 1 calc R
H16B H 0.2247 0.6822 0.8495 0.037 Uiso 1 1 calc R
C17 C 0.1078(2) 0.78555(13) 0.89613(9) 0.0310(4) Uani 1 1 d .
H17A H 0.0623 0.8142 0.8575 0.037 Uiso 1 1 calc R
H17B H 0.0269 0.7899 0.9306 0.037 Uiso 1 1 calc R
C18 C 0.3621(2) 0.84618(13) 0.86570(9) 0.0332(4) Uani 1 1 d .
H18A H 0.3554 0.9083 0.8493 0.040 Uiso 1 1 calc R
H18B H 0.3399 0.8047 0.8298 0.040 Uiso 1 1 calc R
C19 C 0.5270(2) 0.82888(13) 0.89154(9) 0.0332(4) Uani 1 1 d .
H19A H 0.6080 0.8499 0.8604 0.040 Uiso 1 1 calc R
H19B H 0.5422 0.8626 0.9319 0.040 Uiso 1 1 calc R
C20 C 0.7092(2) 0.71889(12) 0.92206(9) 0.0291(4) Uani 1 1 d .
H20A H 0.7358 0.7572 0.9592 0.035 Uiso 1 1 calc R
H20B H 0.7822 0.7350 0.8866 0.035 Uiso 1 1 calc R
C21 C 0.7335(2) 0.62230(12) 0.93953(8) 0.0283(4) Uani 1 1 d .
H21A H 0.8410 0.6140 0.9585 0.034 Uiso 1 1 calc R
H21B H 0.6526 0.6038 0.9715 0.034 Uiso 1 1 calc R
C22 C 0.7352(2) 0.47767(12) 0.89027(8) 0.0257(4) Uani 1 1 d .
C23 C 0.7024(2) 0.42708(13) 0.83562(8) 0.0281(4) Uani 1 1 d .
H23A H 0.6715 0.4558 0.7970 0.034 Uiso 1 1 calc R
C24 C 0.7155(2) 0.33470(13) 0.83831(8) 0.0315(4) Uani 1 1 d .
H24A H 0.6936 0.3000 0.8012 0.038 Uiso 1 1 calc R
C25 C 0.7604(2) 0.29179(13) 0.89469(8) 0.0294(4) Uani 1 1 d .
H25A H 0.7679 0.2282 0.8960 0.035 Uiso 1 1 calc R
C26 C 0.7940(2) 0.34188(12) 0.94877(8) 0.0279(4) Uani 1 1 d .
C27 C 0.7810(2) 0.43549(13) 0.94660(8) 0.0286(4) Uani 1 1 d .
H27A H 0.8036 0.4701 0.9836 0.034 Uiso 1 1 calc R
C28 C 0.8446(3) 0.29578(13) 1.01027(8) 0.0321(4) Uani 1 1 d .
H28A H 0.8409 0.2299 1.0043 0.039 Uiso 1 1 calc R
H28B H 0.9561 0.3127 1.0208 0.039 Uiso 1 1 calc R

loop_
_atom_site_aniso_label
_atom_site_aniso_U_11
_atom_site_aniso_U_22
_atom_site_aniso_U_33
_atom_site_aniso_U_23
_atom_site_aniso_U_13
_atom_site_aniso_U_12
O1 0.0265(7) 0.0330(7) 0.0331(6) 0.0049(5) -0.0044(5) -0.0031(5)
O2 0.0356(8) 0.0270(7) 0.0261(6) -0.0009(5) -0.0010(5) 0.0044(5)
O3 0.0272(7) 0.0344(7) 0.0345(6) -0.0060(5) -0.0011(5) -0.0015(6)
O4 0.0255(7) 0.0234(7) 0.0462(8) 0.0004(5) 0.0006(5) -0.0014(5)
O5 0.0434(9) 0.0255(6) 0.0267(6) -0.0003(5) -0.0012(5) 0.0020(6)
N1 0.0219(8) 0.0243(8) 0.0267(7) 0.0006(6) 0.0007(6) 0.0002(6)
N2 0.0292(9) 0.0275(8) 0.0255(7) 0.0012(5) 0.0021(6) 0.0029(6)
C1 0.0208(9) 0.0232(9) 0.0272(8) 0.0010(6) -0.0012(6) -0.0014(6)
C2 0.0262(10) 0.0234(9) 0.0269(8) 0.0008(6) -0.0004(7) 0.0000(7)
C3 0.0451(12) 0.0236(9) 0.0295(9) -0.0006(7) 0.0037(8) 0.0011(8)
C4 0.0464(12) 0.0206(9) 0.0339(9) 0.0037(7) 0.0029(8) 0.0043(8)
C5 0.0325(11) 0.0289(10) 0.0293(8) 0.0065(7) 0.0021(7) -0.0023(7)
C6 0.0332(11) 0.0283(10) 0.0274(9) 0.0018(7) 0.0022(7) 0.0015(7)
C7 0.0289(10) 0.0226(9) 0.0248(8) -0.0035(6) -0.0011(7) 0.0018(7)
C8 0.0255(10) 0.0166(8) 0.0313(8) -0.0031(6) 0.0015(7) 0.0038(6)
C9 0.0325(11) 0.0230(8) 0.0282(8) -0.0009(6) 0.0035(7) 0.0022(7)
C10 0.0276(10) 0.0228(9) 0.0379(10) 0.0002(7) 0.0086(8) -0.0011(7)
C11 0.0217(9) 0.0221(8) 0.0406(10) -0.0014(7) -0.0019(7) 0.0011(7)
C12 0.0263(10) 0.0182(8) 0.0319(8) 0.0002(6) 0.0003(7) 0.0008(7)
C13 0.0234(9) 0.0212(8) 0.0315(8) 0.0005(7) 0.0043(7) 0.0013(7)
C14 0.0262(10) 0.0279(9) 0.0317(9) 0.0009(7) 0.0005(7) -0.0001(7)
C15 0.0372(11) 0.0261(9) 0.0289(8) -0.0032(7) -0.0002(7) 0.0039(8)
C16 0.0339(11) 0.0326(10) 0.0267(8) -0.0017(7) -0.0048(7) 0.0005(8)
C17 0.0263(10) 0.0305(10) 0.0361(9) 0.0006(7) -0.0045(7) 0.0014(7)
C18 0.0328(11) 0.0304(10) 0.0363(9) 0.0037(8) 0.0021(8) -0.0007(8)
C19 0.0313(11) 0.0257(9) 0.0426(11) -0.0002(7) 0.0047(8) -0.0019(8)
C20 0.0253(10) 0.0283(9) 0.0337(9) -0.0023(7) 0.0031(7) -0.0018(7)
C21 0.0304(10) 0.0283(9) 0.0263(8) -0.0013(7) 0.0014(7) -0.0007(8)
C22 0.0244(10) 0.0247(9) 0.0280(8) 0.0008(6) 0.0048(7) -0.0014(7)
C23 0.0270(10) 0.0326(10) 0.0247(8) 0.0007(7) 0.0012(7) -0.0037(7)
C24 0.0334(11) 0.0312(10) 0.0299(9) -0.0047(7) 0.0008(7) -0.0035(8)
C25 0.0297(10) 0.0258(9) 0.0327(9) -0.0004(7) 0.0051(7) -0.0012(7)
C26 0.0261(10) 0.0289(9) 0.0287(8) 0.0011(7) 0.0065(7) 0.0026(7)
C27 0.0303(10) 0.0297(9) 0.0258(8) -0.0028(7) 0.0007(7) 0.0005(7)
C28 0.0381(12) 0.0301(10) 0.0282(9) 0.0014(7) 0.0057(7) 0.0069(8)

loop_
_atom_type_symbol
_atom_type_description
_atom_type_scat_dispersion_real
_atom_type_scat_dispersion_imag
_atom_type_scat_source
C C 0.0181 0.0091 'International Tables Vol C Tables 4.2.6.8 and 6.1.1.4'
H H 0.0000 0.0000 'International Tables Vol C Tables 4.2.6.8 and 6.1.1.4'
N N 0.0311 0.0180 'International Tables Vol C Tables 4.2.6.8 and 6.1.1.4'
O O 0.0492 0.0322 'International Tables Vol C Tables 4.2.6.8 and 6.1.1.4'

loop_
_geom_angle_atom_site_label_1
_geom_angle_atom_site_label_2
_geom_angle_atom_site_label_3
_geom_angle
C12 O1 C14 116.69(15)
C16 O2 C15 111.59(13)
C17 O3 C18 114.94(14)
C20 O4 C19 109.37(14)
C22 O5 C21 116.98(13)
C7 N1 C1 113.86(14)
C7 N1 H1 111.4(14)
C1 N1 H1 105.1(14)
C28 N2 C2 115.05(14)
C28 N2 H2 108.9(14)
C2 N2 H2 107.0(14)
N1 C1 C6 110.49(14)
N1 C1 C2 109.39(14)
C6 C1 C2 111.50(14)
N1 C1 H1B 108.5
C6 C1 H1B 108.5
C2 C1 H1B 108.5
N2 C2 C3 114.27(14)
N2 C2 C1 107.73(14)
C3 C2 C1 110.56(14)
N2 C2 H2B 108.0
C3 C2 H2B 108.0
C1 C2 H2B 108.0
C2 C3 C4 112.34(15)
C2 C3 H3A 109.1
C4 C3 H3A 109.1
C2 C3 H3B 109.1
C4 C3 H3B 109.1
H3A C3 H3B 107.9
C5 C4 C3 110.81(16)
C5 C4 H4A 109.5
C3 C4 H4A 109.5
C5 C4 H4B 109.5
C3 C4 H4B 109.5
H4A C4 H4B 108.1
C4 C5 C6 109.76(15)
C4 C5 H5A 109.7
C6 C5 H5A 109.7
C4 C5 H5B 109.7
C6 C5 H5B 109.7
H5A C5 H5B 108.2
C1 C6 C5 111.22(15)
C1 C6 H6A 109.4
C5 C6 H6A 109.4
C1 C6 H6B 109.4
C5 C6 H6B 109.4
H6A C6 H6B 108.0
N1 C7 C8 115.55(14)
N1 C7 H7A 108.4
C8 C7 H7A 108.4
N1 C7 H7B 108.4
C8 C7 H7B 108.4
H7A C7 H7B 107.5
C9 C8 C13 119.05(18)
C9 C8 C7 121.78(16)
C13 C8 C7 119.17(16)
C8 C9 C10 120.51(16)
C8 C9 H9A 119.7
C10 C9 H9A 119.7
C11 C10 C9 120.57(17)
C11 C10 H10A 119.7
C9 C10 H10A 119.7
C10 C11 C12 119.38(18)
C10 C11 H11A 120.3
C12 C11 H11A 120.3
O1 C12 C13 124.56(17)
O1 C12 C11 115.29(17)
C13 C12 C11 120.13(16)
C12 C13 C8 120.35(17)
C12 C13 H13A 119.8
C8 C13 H13A 119.8
O1 C14 C15 108.75(15)
O1 C14 H14A 109.9
C15 C14 H14A 109.9
O1 C14 H14B 109.9
C15 C14 H14B 109.9
H14A C14 H14B 108.3
O2 C15 C14 108.17(14)
O2 C15 H15A 110.1
C14 C15 H15A 110.1
O2 C15 H15B 110.1
C14 C15 H15B 110.1
H15A C15 H15B 108.4
O2 C16 C17 109.36(14)
O2 C16 H16A 109.8
C17 C16 H16A 109.8
O2 C16 H16B 109.8
C17 C16 H16B 109.8
H16A C16 H16B 108.2
O3 C17 C16 113.45(16)
O3 C17 H17A 108.9
C16 C17 H17A 108.9
O3 C17 H17B 108.9
C16 C17 H17B 108.9
H17A C17 H17B 107.7
O3 C18 C19 109.82(15)
O3 C18 H18A 109.7
C19 C18 H18A 109.7
O3 C18 H18B 109.7
C19 C18 H18B 109.7
H18A C18 H18B 108.2
O4 C19 C18 110.04(16)
O4 C19 H19A 109.7
C18 C19 H19A 109.7
O4 C19 H19B 109.7
C18 C19 H19B 109.7
H19A C19 H19B 108.2
O4 C20 C21 111.08(15)
O4 C20 H20A 109.4
C21 C20 H20A 109.4
O4 C20 H20B 109.4
C21 C20 H20B 109.4
H20A C20 H20B 108.0
O5 C21 C20 108.97(14)
O5 C21 H21A 109.9
C20 C21 H21A 109.9
O5 C21 H21B 109.9
C20 C21 H21B 109.9
H21A C21 H21B 108.3
O5 C22 C27 124.71(16)
O5 C22 C23 115.08(15)
C27 C22 C23 120.21(17)
C24 C23 C22 119.30(16)
C24 C23 H23A 120.3
C22 C23 H23A 120.3
C23 C24 C25 120.89(17)
C23 C24 H24A 119.6
C25 C24 H24A 119.6
C26 C25 C24 119.88(17)
C26 C25 H25A 120.1
C24 C25 H25A 120.1
C25 C26 C27 119.71(17)
C25 C26 C28 120.27(17)
C27 C26 C28 120.02(16)
C22 C27 C26 120.01(16)
C22 C27 H27A 120.0
C26 C27 H27A 120.0
N2 C28 C26 110.58(15)
N2 C28 H28A 109.5
C26 C28 H28A 109.5
N2 C28 H28B 109.5
C26 C28 H28B 109.5
H28A C28 H28B 108.1

loop_
_geom_bond_atom_site_label_1
_geom_bond_atom_site_label_2
_geom_bond_distance
O1 C12 1.369(2)
O1 C14 1.427(2)
O2 C16 1.411(2)
O2 C15 1.418(2)
O3 C17 1.417(2)
O3 C18 1.424(2)
O4 C20 1.423(2)
O4 C19 1.429(2)
O5 C22 1.370(2)
O5 C21 1.434(2)
N1 C7 1.467(2)
N1 C1 1.468(2)
N1 H1 0.899(15)
N2 C28 1.469(2)
N2 C2 1.476(2)
N2 H2 0.913(16)
C1 C6 1.525(2)
C1 C2 1.533(2)
C1 H1B 1.0000
C2 C3 1.530(2)
C2 H2B 1.0000
C3 C4 1.531(2)
C3 H3A 0.9900
C3 H3B 0.9900
C4 C5 1.522(3)
C4 H4A 0.9900
C4 H4B 0.9900
C5 C6 1.526(3)
C5 H5A 0.9900
C5 H5B 0.9900
C6 H6A 0.9900
C6 H6B 0.9900
C7 C8 1.520(3)
C7 H7A 0.9900
C7 H7B 0.9900
C8 C9 1.387(3)
C8 C13 1.396(2)
C9 C10 1.387(3)
C9 H9A 0.9500
C10 C11 1.376(3)
C10 H10A 0.9500
C11 C12 1.400(3)
C11 H11A 0.9500
C12 C13 1.383(3)
C13 H13A 0.9500
C14 C15 1.500(2)
C14 H14A 0.9900
C14 H14B 0.9900
C15 H15A 0.9900
C15 H15B 0.9900
C16 C17 1.512(3)
C16 H16A 0.9900
C16 H16B 0.9900
C17 H17A 0.9900
C17 H17B 0.9900
C18 C19 1.503(3)
C18 H18A 0.9900
C18 H18B 0.9900
C19 H19A 0.9900
C19 H19B 0.9900
C20 C21 1.500(3)
C20 H20A 0.9900
C20 H20B 0.9900
C21 H21A 0.9900
C21 H21B 0.9900
C22 C27 1.389(3)
C22 C23 1.396(2)
C23 C24 1.383(3)
C23 H23A 0.9500
C24 C25 1.393(3)
C24 H24A 0.9500
C25 C26 1.384(3)
C25 H25A 0.9500
C26 C27 1.401(3)
C26 C28 1.518(2)
C27 H27A 0.9500
C28 H28A 0.9900
C28 H28B 0.9900

loop_
_geom_hbond_atom_site_label_D
_geom_hbond_atom_site_label_H
_geom_hbond_atom_site_label_A
_geom_hbond_distance_DH
_geom_hbond_distance_HA
_geom_hbond_distance_DA
_geom_hbond_angle_DHA
N1 H1 N2 0.899(15) 2.30(2) 2.820(2) 116.9(16)

loop_
_geom_torsion_atom_site_label_1
_geom_torsion_atom_site_label_2
_geom_torsion_atom_site_label_3
_geom_torsion_atom_site_label_4
_geom_torsion
C7 N1 C1 C6 -75.29(18)
C7 N1 C1 C2 161.60(14)
C28 N2 C2 C3 -63.2(2)
C28 N2 C2 C1 173.47(15)
N1 C1 C2 N2 -58.42(18)
C6 C1 C2 N2 179.07(15)
N1 C1 C2 C3 176.06(14)
C6 C1 C2 C3 53.6(2)
N2 C2 C3 C4 -175.02(16)
C1 C2 C3 C4 -53.3(2)
C2 C3 C4 C5 55.9(2)
C3 C4 C5 C6 -57.4(2)
N1 C1 C6 C5 -178.79(15)
C2 C1 C6 C5 -56.9(2)
C4 C5 C6 C1 58.4(2)
C1 N1 C7 C8 -57.04(19)
N1 C7 C8 C9 124.79(17)
N1 C7 C8 C13 -55.9(2)
C13 C8 C9 C10 -1.1(2)
C7 C8 C9 C10 178.19(16)
C8 C9 C10 C11 1.0(3)
C9 C10 C11 C12 -0.5(3)
C14 O1 C12 C13 -4.4(2)
C14 O1 C12 C11 174.40(15)
C10 C11 C12 O1 -178.80(16)
C10 C11 C12 C13 0.1(3)
O1 C12 C13 C8 178.57(16)
C11 C12 C13 C8 -0.2(3)
C9 C8 C13 C12 0.7(2)
C7 C8 C13 C12 -178.61(15)
C12 O1 C14 C15 -167.42(15)
C16 O2 C15 C14 172.29(15)
O1 C14 C15 O2 75.09(19)
C15 O2 C16 C17 -162.01(16)
C18 O3 C17 C16 69.04(19)
O2 C16 C17 O3 65.4(2)
C17 O3 C18 C19 -136.69(16)
C20 O4 C19 C18 174.82(15)
O3 C18 C19 O4 71.2(2)
C19 O4 C20 C21 175.67(14)
C22 O5 C21 C20 -179.25(15)
O4 C20 C21 O5 67.74(19)
C21 O5 C22 C27 -6.7(3)
C21 O5 C22 C23 173.36(16)
O5 C22 C23 C24 -179.72(17)
C27 C22 C23 C24 0.3(3)
C22 C23 C24 C25 0.1(3)
C23 C24 C25 C26 -0.6(3)
C24 C25 C26 C27 0.7(3)
C24 C25 C26 C28 -179.41(17)
O5 C22 C27 C26 179.78(17)
C23 C22 C27 C26 -0.2(3)
C25 C26 C27 C22 -0.3(3)
C28 C26 C27 C22 179.84(17)
C2 N2 C28 C26 177.20(15)
C25 C26 C28 N2 -124.35(19)
C27 C26 C28 N2 55.6(2)
